data_4326266
loop_
_publ_author_name
'Qiang Gao'
'Xiqu Wang'
'Allan J. Jacobson'

_publ_section_title
;
 Homochiral Frameworks Formed by Reactions of Lanthanide Ions with a
 Chiral Antimony Tartrate Secondary Building Unit
;
_journal_name_full 'Inorganic Chemistry'
_journal_page_first 9073
_journal_page_last 9082
_journal_paper_doi 10.1021/ic201274c
_journal_volume 50
_journal_year 2011
_chemical_absolute_configuration rm
_chemical_formula_sum 'C8 H16 N O21 Sb2 Tb'
_chemical_formula_weight 864.64
_chemical_name_systematic
; 
 ? 
;
_space_group_IT_number 19
_symmetry_cell_setting orthorhombic
_symmetry_space_group_name_Hall 'P 2ac 2ab'
_symmetry_space_group_name_H-M 'P 21 21 21'
_atom_sites_solution_hydrogens geom
_atom_sites_solution_primary direct
_atom_sites_solution_secondary difmap
_audit_creation_method SHELXL-97
_cell_angle_alpha 90.00
_cell_angle_beta 90.00
_cell_angle_gamma 90.00
_cell_formula_units_Z 4
_cell_length_a 10.2675(3)
_cell_length_b 11.2978(4)
_cell_length_c 16.8401(6)
_cell_measurement_reflns_used 9995
_cell_measurement_temperature 296(2)
_cell_measurement_theta_max 29.45
_cell_measurement_theta_min 2.32
_cell_volume 1953.45(11)
_computing_cell_refinement Bruker-ApexII
_computing_data_collection Bruker-ApexII
_computing_data_reduction Bruker-ApexII
_computing_structure_refinement 'SHELXL-97 (Sheldrick, 1997)'
_computing_structure_solution 'SHELXS-97 (Sheldrick, 1990)'
_diffrn_ambient_temperature 296(2)
_diffrn_measured_fraction_theta_full 0.998
_diffrn_measured_fraction_theta_max 0.876
_diffrn_radiation_monochromator graphite
_diffrn_radiation_source 'fine-focus sealed tube'
_diffrn_radiation_type MoK\a
_diffrn_radiation_wavelength 0.71073
_diffrn_reflns_av_R_equivalents 0.0456
_diffrn_reflns_av_sigmaI/netI 0.0287
_diffrn_reflns_limit_h_max 13
_diffrn_reflns_limit_h_min -13
_diffrn_reflns_limit_k_max 10
_diffrn_reflns_limit_k_min -15
_diffrn_reflns_limit_l_max 17
_diffrn_reflns_limit_l_min -22
_diffrn_reflns_number 12465
_diffrn_reflns_theta_full 25.00
_diffrn_reflns_theta_max 29.82
_diffrn_reflns_theta_min 2.17
_exptl_absorpt_coefficient_mu 6.439
_exptl_absorpt_correction_T_max 0.832
_exptl_absorpt_correction_T_min 0.371
_exptl_absorpt_correction_type multi-scan
_exptl_absorpt_process_details 'Blessing, 1995'
_exptl_crystal_colour colorless
_exptl_crystal_density_diffrn 2.940
_exptl_crystal_description plate
_exptl_crystal_F_000 1624
_exptl_crystal_size_max 0.20
_exptl_crystal_size_mid 0.10
_exptl_crystal_size_min 0.04
_refine_diff_density_max 1.173
_refine_diff_density_min -1.483
_refine_diff_density_rms 0.165
_refine_ls_abs_structure_details 'Flack H D (1983), Acta Cryst. A39, 876-881'
_refine_ls_abs_structure_Flack 0.008(7)
_refine_ls_extinction_coef 0.0063(2)
_refine_ls_extinction_expression Fc^*^=kFc[1+0.001xFc^2^\l^3^/sin(2\q)]^-1/4^
_refine_ls_extinction_method SHELXL
_refine_ls_goodness_of_fit_ref 1.105
_refine_ls_hydrogen_treatment constrain
_refine_ls_matrix_type full
_refine_ls_number_parameters 299
_refine_ls_number_reflns 4767
_refine_ls_number_restraints 0
_refine_ls_restrained_S_all 1.105
_refine_ls_R_factor_all 0.0211
_refine_ls_R_factor_gt 0.0211
_refine_ls_shift/su_max 0.002
_refine_ls_shift/su_mean 0.000
_refine_ls_structure_factor_coef Fsqd
_refine_ls_weighting_details 'calc w=1/[\s^2^(Fo^2^)+(0.0330P)^2^+2.4565P] where P=(Fo^2^+2Fc^2^)/3'
_refine_ls_weighting_scheme calc
_refine_ls_wR_factor_gt 0.0563
_refine_ls_wR_factor_ref 0.0563
_reflns_number_gt 4761
_reflns_number_total 4767
_reflns_threshold_expression >2sigma(I)
_cod_data_source_file ic201274c_si_003_08.cif
_cod_data_source_block 1D-Tb
_cod_database_code 4326266

loop_
_symmetry_equiv_pos_as_xyz
'x, y, z'
'-x+1/2, -y, z+1/2'
'x+1/2, -y+1/2, -z'
'-x, y+1/2, -z+1/2'

loop_
_atom_site_label
_atom_site_type_symbol
_atom_site_fract_x
_atom_site_fract_y
_atom_site_fract_z
_atom_site_U_iso_or_equiv
_atom_site_adp_type
_atom_site_occupancy
_atom_site_symmetry_multiplicity
_atom_site_calc_flag
_atom_site_refinement_flags
Tb1 Tb 0.622780(17) 0.337176(16) 0.710521(11) 0.01504(6) Uani 1 1 d .
Sb2 Sb 0.40097(2) 0.50375(2) 0.383622(15) 0.01704(7) Uani 1 1 d .
Sb1 Sb 0.02675(3) 0.62000(2) 0.573782(16) 0.01748(7) Uani 1 1 d .
O1 O 0.4772(3) 0.4189(3) 0.6182(2) 0.0274(7) Uani 1 1 d .
O2 O 0.4916(3) 0.5044(3) 0.50020(19) 0.0222(6) Uani 1 1 d .
O3 O 0.2694(3) 0.4172(3) 0.44824(17) 0.0191(6) Uani 1 1 d .
O4 O 0.1975(3) 0.5416(3) 0.5952(2) 0.0219(6) Uani 1 1 d .
O5 O -0.0152(3) 0.4373(3) 0.5425(2) 0.0245(6) Uani 1 1 d .
O6 O 0.0608(4) 0.2540(3) 0.5620(2) 0.0320(8) Uani 1 1 d .
O7 O 0.2591(3) 0.8995(3) 0.4924(2) 0.0242(6) Uani 1 1 d .
O8 O 0.1519(3) 0.7774(3) 0.57255(19) 0.0237(6) Uani 1 1 d .
O9 O 0.0537(3) 0.6479(3) 0.45809(18) 0.0210(6) Uani 1 1 d .
O10 O 0.0865(3) 0.6700(3) 0.27035(18) 0.0236(6) Uani 1 1 d .
O11 O 0.2302(3) 0.5319(3) 0.30556(18) 0.0214(6) Uani 1 1 d .
O12 O 0.3394(3) 0.6622(3) 0.41645(17) 0.0191(6) Uani 1 1 d .
O13 O 0.8334(4) 0.2224(4) 0.7068(3) 0.0442(10) Uani 1 1 d .
O14 O 0.8510(4) 0.4008(4) 0.7459(3) 0.0441(10) Uani 1 1 d .
O15 O 1.0222(4) 0.2865(6) 0.7475(3) 0.0615(15) Uani 1 1 d .
O16W O 0.7318(3) 0.3811(3) 0.5881(2) 0.0278(7) Uani 1 1 d .
O17W O 0.5547(3) 0.1724(3) 0.6316(2) 0.0276(7) Uani 1 1 d .
O18W O 0.6307(4) 0.5467(3) 0.7279(2) 0.0280(7) Uani 1 1 d .
O19W O 0.6415(3) 0.3740(3) 0.84866(18) 0.0257(7) Uani 1 1 d .
O20W O 0.6214(3) 0.1416(3) 0.7892(2) 0.0259(6) Uani 1 1 d .
O21W O 0.2777(4) 0.1168(4) 0.6197(3) 0.0418(9) Uani 1 1 d .
N1 N 0.9068(4) 0.3026(5) 0.7335(3) 0.0328(10) Uani 1 1 d .
C1 C 0.4356(4) 0.4385(4) 0.5505(3) 0.0170(7) Uani 1 1 d .
C2 C 0.3081(4) 0.3828(4) 0.5255(2) 0.0171(7) Uani 1 1 d .
H2 H 0.3186 0.2965 0.5263 0.020 Uiso 1 1 calc R
C3 C 0.2053(4) 0.4166(4) 0.5875(2) 0.0181(8) Uani 1 1 d .
H3 H 0.2305 0.3827 0.6388 0.022 Uiso 1 1 calc R
C4 C 0.0751(4) 0.3630(4) 0.5622(2) 0.0199(8) Uani 1 1 d .
C5 C 0.1854(4) 0.8157(4) 0.5031(3) 0.0181(7) Uani 1 1 d .
C6 C 0.1246(4) 0.7489(4) 0.4337(2) 0.0172(7) Uani 1 1 d .
H6 H 0.0650 0.8025 0.4059 0.021 Uiso 1 1 calc R
C7 C 0.2354(4) 0.7147(4) 0.3762(2) 0.0164(7) Uani 1 1 d .
H7 H 0.2671 0.7871 0.3507 0.020 Uiso 1 1 calc R
C8 C 0.1780(4) 0.6348(4) 0.3122(2) 0.0170(7) Uani 1 1 d .

loop_
_atom_site_aniso_label
_atom_site_aniso_U_11
_atom_site_aniso_U_22
_atom_site_aniso_U_33
_atom_site_aniso_U_23
_atom_site_aniso_U_13
_atom_site_aniso_U_12
Tb1 0.01346(9) 0.01751(9) 0.01416(9) 0.00087(7) 0.00031(6) 0.00014(7)
Sb2 0.01493(12) 0.01891(12) 0.01727(13) 0.00129(10) 0.00057(8) 0.00063(9)
Sb1 0.01501(12) 0.02025(13) 0.01718(13) -0.00055(10) 0.00096(10) -0.00015(9)
O1 0.0215(14) 0.0402(19) 0.0204(15) 0.0005(14) -0.0065(13) 0.0083(14)
O2 0.0187(13) 0.0247(14) 0.0232(15) 0.0029(13) -0.0045(11) -0.0065(12)
O3 0.0171(13) 0.0248(14) 0.0155(13) 0.0012(11) -0.0055(10) -0.0033(12)
O4 0.0159(13) 0.0220(15) 0.0277(16) -0.0057(12) -0.0043(11) 0.0011(11)
O5 0.0164(14) 0.0250(15) 0.0320(17) -0.0009(13) -0.0017(13) -0.0010(12)
O6 0.0282(17) 0.0214(15) 0.046(2) 0.0030(15) -0.0024(15) -0.0081(14)
O7 0.0231(15) 0.0233(15) 0.0260(16) -0.0004(13) -0.0013(13) -0.0028(12)
O8 0.0269(15) 0.0259(15) 0.0183(14) -0.0042(13) -0.0022(12) -0.0066(13)
O9 0.0205(14) 0.0266(15) 0.0159(13) -0.0032(12) 0.0004(11) -0.0067(12)
O10 0.0178(13) 0.0341(16) 0.0188(13) -0.0023(13) -0.0084(11) 0.0033(13)
O11 0.0245(14) 0.0214(14) 0.0183(14) -0.0041(11) -0.0031(11) 0.0017(12)
O12 0.0155(12) 0.0196(13) 0.0222(15) 0.0007(12) -0.0029(10) 0.0020(11)
O13 0.0258(17) 0.034(2) 0.073(3) 0.006(2) -0.0007(19) 0.0045(15)
O14 0.0291(19) 0.049(2) 0.054(3) -0.016(2) -0.0057(18) 0.0030(18)
O15 0.0201(18) 0.108(5) 0.056(3) -0.005(3) -0.0129(19) 0.014(2)
O16W 0.0200(15) 0.0372(18) 0.0261(17) 0.0097(15) 0.0052(12) 0.0007(14)
O17W 0.0262(15) 0.0293(16) 0.0271(16) -0.0084(14) 0.0007(12) -0.0010(14)
O18W 0.0339(18) 0.0189(14) 0.0313(17) 0.0032(13) 0.0000(15) 0.0027(14)
O19W 0.0270(15) 0.0343(17) 0.0159(13) 0.0010(13) -0.0024(12) -0.0005(14)
O20W 0.0292(16) 0.0232(15) 0.0254(15) 0.0016(12) 0.0003(14) 0.0059(13)
O21W 0.040(2) 0.0332(19) 0.052(2) 0.0124(19) -0.0108(19) 0.0003(17)
N1 0.0177(17) 0.055(3) 0.0262(19) 0.0037(19) -0.0003(15) 0.0005(18)
C1 0.0117(16) 0.0179(17) 0.0215(19) -0.0020(15) -0.0013(14) 0.0041(14)
C2 0.0160(17) 0.0183(17) 0.0169(17) 0.0035(15) -0.0021(14) -0.0012(15)
C3 0.0167(17) 0.0198(18) 0.0176(19) 0.0023(15) -0.0011(14) 0.0018(15)
C4 0.0158(17) 0.025(2) 0.0186(19) -0.0031(15) 0.0025(14) -0.0015(15)
C5 0.0149(16) 0.0197(19) 0.0198(18) -0.0013(15) -0.0051(14) -0.0008(14)
C6 0.0150(16) 0.0204(17) 0.0163(17) -0.0009(14) -0.0028(14) -0.0002(16)
C7 0.0155(16) 0.0172(17) 0.0166(17) -0.0004(15) -0.0038(14) 0.0008(14)
C8 0.0150(15) 0.0214(19) 0.0145(16) 0.0034(14) -0.0015(13) -0.0021(14)

loop_
_atom_type_symbol
_atom_type_description
_atom_type_scat_dispersion_real
_atom_type_scat_dispersion_imag
_atom_type_scat_source
C C 0.0033 0.0016 'International Tables Vol C Tables 4.2.6.8 and 6.1.1.4'
O O 0.0106 0.0060 'International Tables Vol C Tables 4.2.6.8 and 6.1.1.4'
Sb Sb -0.5866 1.5461 'International Tables Vol C Tables 4.2.6.8 and 6.1.1.4'
Tb Tb -0.1723 4.1537 'International Tables Vol C Tables 4.2.6.8 and 6.1.1.4'
N N 0.0061 0.0033 'International Tables Vol C Tables 4.2.6.8 and 6.1.1.4'
H H 0.0000 0.0000 'International Tables Vol C Tables 4.2.6.8 and 6.1.1.4'

loop_
_geom_angle_atom_site_label_1
_geom_angle_atom_site_label_2
_geom_angle_atom_site_label_3
_geom_angle
_geom_angle_site_symmetry_1
_geom_angle_site_symmetry_3
O1 Tb1 O19W 129.28(12) . .
O1 Tb1 O10 73.63(12) . 2_565
O19W Tb1 O10 70.31(11) . 2_565
O1 Tb1 O18W 73.31(13) . .
O19W Tb1 O18W 72.73(13) . .
O10 Tb1 O18W 90.73(13) 2_565 .
O1 Tb1 O17W 75.63(13) . .
O19W Tb1 O17W 134.84(13) . .
O10 Tb1 O17W 86.83(12) 2_565 .
O18W Tb1 O17W 148.24(13) . .
O1 Tb1 O16W 69.28(12) . .
O19W Tb1 O16W 140.30(12) . .
O10 Tb1 O16W 142.60(11) 2_565 .
O18W Tb1 O16W 83.35(13) . .
O17W Tb1 O16W 79.63(13) . .
O1 Tb1 O14 129.52(15) . .
O19W Tb1 O14 69.09(14) . .
O10 Tb1 O14 138.61(13) 2_565 .
O18W Tb1 O14 69.93(14) . .
O17W Tb1 O14 128.64(13) . .
O16W Tb1 O14 73.16(14) . .
O1 Tb1 O13 137.05(15) . .
O19W Tb1 O13 92.57(15) . .
O10 Tb1 O13 140.25(14) 2_565 .
O18W Tb1 O13 118.91(13) . .
O17W Tb1 O13 80.60(14) . .
O16W Tb1 O13 71.62(14) . .
O14 Tb1 O13 49.88(15) . .
O1 Tb1 O20W 132.45(12) . .
O19W Tb1 O20W 69.27(12) . .
O10 Tb1 O20W 75.38(11) 2_565 .
O18W Tb1 O20W 141.97(11) . .
O17W Tb1 O20W 67.45(11) . .
O16W Tb1 O20W 128.48(12) . .
O14 Tb1 O20W 97.34(14) . .
O13 Tb1 O20W 64.95(13) . .
O12 Sb2 O3 94.30(13) . .
O12 Sb2 O2 83.16(12) . .
O3 Sb2 O2 78.38(11) . .
O12 Sb2 O11 77.45(11) . .
O3 Sb2 O11 81.81(12) . .
O2 Sb2 O11 151.03(11) . .
O9 Sb1 O4 97.17(13) . .
O9 Sb1 O5 86.63(13) . .
O4 Sb1 O5 78.24(12) . .
O9 Sb1 O8 77.36(12) . .
O4 Sb1 O8 81.22(13) . .
O5 Sb1 O8 152.09(13) . .
C1 O1 Tb1 154.3(3) . .
C1 O2 Sb2 114.1(3) . .
C2 O3 Sb2 116.5(2) . .
C3 O4 Sb1 118.3(3) . .
C4 O5 Sb1 114.3(3) . .
C5 O8 Sb1 115.8(3) . .
C6 O9 Sb1 118.9(2) . .
C8 O10 Tb1 156.3(3) . 2_564
C8 O11 Sb2 114.1(3) . .
C7 O12 Sb2 119.5(2) . .
N1 O13 Tb1 97.7(3) . .
N1 O14 Tb1 97.6(3) . .
O15 N1 O13 122.8(6) . .
O15 N1 O14 122.5(6) . .
O13 N1 O14 114.7(4) . .
O1 C1 O2 124.4(4) . .
O1 C1 C2 118.7(4) . .
O2 C1 C2 116.9(4) . .
O3 C2 C1 112.6(3) . .
O3 C2 C3 111.3(3) . .
C1 C2 C3 107.7(3) . .
O4 C3 C4 111.7(3) . .
O4 C3 C2 110.4(3) . .
C4 C3 C2 108.3(3) . .
O6 C4 O5 124.0(4) . .
O6 C4 C3 119.9(4) . .
O5 C4 C3 116.2(4) . .
O7 C5 O8 123.7(4) . .
O7 C5 C6 121.5(4) . .
O8 C5 C6 114.8(3) . .
O9 C6 C5 112.8(3) . .
O9 C6 C7 111.1(3) . .
C5 C6 C7 107.6(3) . .
O12 C7 C8 112.8(3) . .
O12 C7 C6 111.4(3) . .
C8 C7 C6 107.9(3) . .
O10 C8 O11 123.8(4) . .
O10 C8 C7 120.3(4) . .
O11 C8 C7 115.8(3) . .

loop_
_geom_bond_atom_site_label_1
_geom_bond_atom_site_label_2
_geom_bond_distance
_geom_bond_site_symmetry_2
Tb1 O1 2.346(3) .
Tb1 O19W 2.371(3) .
Tb1 O10 2.375(3) 2_565
Tb1 O18W 2.387(3) .
Tb1 O17W 2.392(3) .
Tb1 O16W 2.398(3) .
Tb1 O14 2.522(4) .
Tb1 O13 2.522(4) .
Tb1 O20W 2.577(3) .
Sb2 O12 1.978(3) .
Sb2 O3 1.992(3) .
Sb2 O2 2.172(3) .
Sb2 O11 2.215(3) .
Sb1 O9 1.993(3) .
Sb1 O4 1.997(3) .
Sb1 O5 2.174(3) .
Sb1 O8 2.195(3) .
O1 C1 1.237(5) .
O2 C1 1.266(5) .
O3 C2 1.416(5) .
O4 C3 1.420(5) .
O5 C4 1.294(5) .
O6 C4 1.240(6) .
O7 C5 1.226(5) .
O8 C5 1.294(6) .
O9 C6 1.414(5) .
O10 C8 1.240(5) .
O10 Tb1 2.375(3) 2_564
O11 C8 1.285(5) .
O12 C7 1.397(5) .
O13 N1 1.261(7) .
O14 N1 1.266(7) .
O15 N1 1.223(6) .
C1 C2 1.512(5) .
C2 C3 1.532(6) .
C3 C4 1.528(6) .
C5 C6 1.524(5) .
C6 C7 1.543(6) .
C7 C8 1.524(6) .
